data_7714908
loop_
_publ_author_name
'Pavun, Anna'
'Niess, Raffael'
'Scheibel, Lucas A.'
'Seidl, Michael'
'Hohloch, Stephan'

_publ_section_title
;
 A mesoionic carbene stabilized nickel(II) hydroxide complex: a facile
 precursor for C-H activation chemistry.
;
_journal_issue 6
_journal_name_full 'Dalton transactions (Cambridge, England : 2003)'
_journal_page_first 2749
_journal_page_last 2761
_journal_paper_doi 10.1039/d3dt03746k
_journal_volume 53
_journal_year 2024
_chemical_formula_moiety 'C37 H43 N8 Ni, B F4'
_chemical_formula_sum 'C37 H43 B F4 N8 Ni'
_chemical_formula_weight 745.31
_space_group_crystal_system monoclinic
_space_group_IT_number 14
_space_group_name_Hall '-P 2ybc'
_space_group_name_H-M_alt 'P 1 21/c 1'
_atom_sites_solution_hydrogens geom
_atom_sites_solution_primary dual
_audit_creation_date 2022-10-24
_audit_creation_method
;
Olex2 1.5
(compiled 2022.04.07 svn.rca3783a0 for OlexSys, GUI svn.r6498)
;
_audit_update_record
;
2023-09-12 deposited with the CCDC.	2024-01-04 downloaded from the CCDC.
;
_cell_angle_alpha 90
_cell_angle_beta 93.247(2)
_cell_angle_gamma 90
_cell_formula_units_Z 4
_cell_length_a 11.8809(6)
_cell_length_b 10.3569(4)
_cell_length_c 27.9319(13)
_cell_measurement_reflns_used 7067
_cell_measurement_temperature 153(2)
_cell_measurement_theta_max 26.512
_cell_measurement_theta_min 1.717
_cell_volume 3431.5(3)
_computing_molecular_graphics 'Olex2 1.5 (Dolomanov et al., 2009)'
_computing_publication_material 'Olex2 1.5 (Dolomanov et al., 2009)'
_computing_structure_refinement 'SHELXL 2019/2 (Sheldrick, 2015)'
_computing_structure_solution 'SHELXT 2018/2 (Sheldrick, 2018)'
_diffrn_ambient_temperature 153(2)
_diffrn_measured_fraction_theta_full 0.999
_diffrn_measured_fraction_theta_max 0.994
_diffrn_measurement_device_type 'Bruker D8 Quest, Photon III'
_diffrn_radiation_type MoK\a
_diffrn_radiation_wavelength 0.71073
_diffrn_reflns_av_R_equivalents 0.0450
_diffrn_reflns_av_unetI/netI 0.0280
_diffrn_reflns_Laue_measured_fraction_full 0.999
_diffrn_reflns_Laue_measured_fraction_max 0.994
_diffrn_reflns_number 7067
_diffrn_reflns_point_group_measured_fraction_full 0.999
_diffrn_reflns_point_group_measured_fraction_max 0.994
_diffrn_reflns_theta_full 25.242
_diffrn_reflns_theta_max 26.521
_diffrn_reflns_theta_min 1.717
_exptl_absorpt_coefficient_mu 0.629
_exptl_absorpt_correction_T_max 0.745
_exptl_absorpt_correction_T_min 0.632
_exptl_absorpt_correction_type multi-scan
_exptl_crystal_colour yellow
_exptl_crystal_density_diffrn 1.443
_exptl_crystal_description block
_exptl_crystal_F_000 1560
_exptl_crystal_size_max 0.2
_exptl_crystal_size_mid 0.18
_exptl_crystal_size_min 0.02
_refine_diff_density_max 0.643
_refine_diff_density_min -0.412
_refine_diff_density_rms 0.090
_refine_ls_extinction_method none
_refine_ls_goodness_of_fit_ref 1.199
_refine_ls_hydrogen_treatment constr
_refine_ls_matrix_type full
_refine_ls_number_parameters 466
_refine_ls_number_reflns 7067
_refine_ls_number_restraints 0
_refine_ls_restrained_S_all 1.199
_refine_ls_R_factor_all 0.0763
_refine_ls_R_factor_gt 0.0694
_refine_ls_shift/su_max 0.002
_refine_ls_shift/su_mean 0.000
_refine_ls_structure_factor_coef Fsqd
_refine_ls_weighting_details 'w=1/[\s^2^(Fo^2^)+(0.0001P)^2^+17.0746P] where P=(Fo^2^+2Fc^2^)/3'
_refine_ls_weighting_scheme calc
_refine_ls_wR_factor_gt 0.1464
_refine_ls_wR_factor_ref 0.1490
_reflns_Friedel_coverage 0.000
_reflns_number_gt 6390
_reflns_number_total 7067
_reflns_threshold_expression 'I > 2\s(I)'
_cod_data_source_file d3dt03746k2.cif
_cod_data_source_block sh_113n_0m_4
_cod_depositor_comments 'Adding full bibliography for 7714908--7714920.cif.'
_cod_database_code 7714908
_shelx_shelxl_version_number 2019/2
_shelx_space_group_comment
;
The symmetry employed for this shelxl refinement is uniquely defined
by the following loop, which should always be used as a source of
symmetry information in preference to the above space-group names.
They are only intended as comments.
;
_shelx_estimated_absorpt_t_max 0.988
_shelx_estimated_absorpt_t_min 0.885
_olex2_refinement_description
;
1. Fixed Uiso
 At 1.2 times of:
  All C(H) groups, All C(H,H) groups
 At 1.5 times of:
  All C(H,H,H) groups
2.a Secondary CH2 refined with riding coordinates:
 C7(H7a,H7b), C11(H11a,H11b), C9(H9a,H9b), C8(H8a,H8b), C5(H5a,H5b), C12(H12a,
 H12b), C10(H10a,H10b), C6(H6a,H6b)
2.b Aromatic/amide H refined with riding coordinates:
 C15(H15), C17(H17), C20(H20), C22(H22), C44(H44), C43(H43), C40(H40),
 C42(H42), C41(H41)
2.c Idealised Me refined as rotating group:
 C30(H30a,H30b,H30c), C28(H28a,H28b,H28c), C27(H27a,H27b,H27c), C32(H32a,H32b,
 H32c), C31(H31a,H31b,H31c), C26(H26a,H26b,H26c)
;
_olex2_submission_special_instructions 'No special instructions were received'

loop_
_space_group_symop_operation_xyz
'x, y, z'
'-x, y+1/2, -z+1/2'
'-x, -y, -z'
'x, -y-1/2, z-1/2'

loop_
_atom_site_label
_atom_site_type_symbol
_atom_site_fract_x
_atom_site_fract_y
_atom_site_fract_z
_atom_site_U_iso_or_equiv
_atom_site_adp_type
_atom_site_occupancy
_atom_site_site_symmetry_order
_atom_site_calc_flag
_atom_site_refinement_flags_posn
_atom_site_refinement_flags_adp
_atom_site_refinement_flags_occupancy
_atom_site_disorder_assembly
_atom_site_disorder_group
Ni01 Ni 0.24588(4) 0.50900(5) 0.51310(2) 0.01724(13) Uani 1 1 d . . . . .
F3 F 0.3509(3) -0.0317(3) 0.38953(13) 0.0583(9) Uani 1 1 d . . . . .
N2 N 0.0832(3) 0.6975(3) 0.55222(12) 0.0211(7) Uani 1 1 d . . . . .
N40 N 0.2468(3) 0.5243(3) 0.44559(11) 0.0169(7) Uani 1 1 d . . . . .
N10 N 0.2452(3) 0.4926(3) 0.57947(11) 0.0191(7) Uani 1 1 d . . . . .
F2 F 0.2325(3) -0.0644(4) 0.44864(13) 0.0608(9) Uani 1 1 d . . . . .
N1 N 0.3956(3) 0.2915(3) 0.54654(12) 0.0198(7) Uani 1 1 d . . . . .
N5 N 0.4850(3) 0.2207(3) 0.49075(11) 0.0190(7) Uani 1 1 d . . . . .
N3 N 0.4644(3) 0.1955(3) 0.53583(12) 0.0224(7) Uani 1 1 d . . . . .
N6 N -0.0125(3) 0.7855(3) 0.49715(13) 0.0248(8) Uani 1 1 d . . . . .
N4 N 0.0021(3) 0.7848(4) 0.54442(12) 0.0279(8) Uani 1 1 d . . . . .
C2 C 0.1230(3) 0.6391(4) 0.51170(14) 0.0181(8) Uani 1 1 d . . . . .
F4 F 0.1637(3) -0.0027(5) 0.37652(14) 0.0871(15) Uani 1 1 d . . . . .
C15 C 0.4185(3) 0.2194(4) 0.63021(14) 0.0215(8) Uani 1 1 d . . . . .
H15 H 0.464759 0.150261 0.620648 0.026 Uiso 1 1 calc R U . . .
C1 C 0.3669(3) 0.3772(4) 0.50974(13) 0.0186(8) Uani 1 1 d . . . . .
C17 C 0.3331(3) 0.3394(4) 0.69262(14) 0.0193(8) Uani 1 1 d . . . . .
H17 H 0.320864 0.353573 0.725526 0.023 Uiso 1 1 calc R U . . .
C14 C 0.3718(3) 0.3033(4) 0.59559(14) 0.0194(8) Uani 1 1 d . . . . .
C3 C 0.4317(3) 0.3272(4) 0.47323(14) 0.0191(8) Uani 1 1 d . . . . .
C20 C 0.1657(3) 0.6018(4) 0.69686(14) 0.0197(8) Uani 1 1 d . . . . .
H20 H 0.181844 0.576392 0.729200 0.024 Uiso 1 1 calc R U . . .
F1 F 0.2662(4) 0.1343(4) 0.4233(2) 0.1063(19) Uani 1 1 d . . . . .
C18 C 0.2857(3) 0.4229(4) 0.65798(14) 0.0197(8) Uani 1 1 d . . . . .
C13 C 0.3040(3) 0.4046(4) 0.60868(14) 0.0189(8) Uani 1 1 d . . . . .
C19 C 0.2115(3) 0.5332(4) 0.65974(14) 0.0189(8) Uani 1 1 d . . . . .
C16 C 0.3986(3) 0.2347(4) 0.67916(14) 0.0199(8) Uani 1 1 d . . . . .
C24 C 0.1893(3) 0.5690(4) 0.61117(14) 0.0183(8) Uani 1 1 d . . . . .
C4 C 0.0548(3) 0.7018(4) 0.47531(15) 0.0211(8) Uani 1 1 d . . . . .
C23 C 0.1141(3) 0.6694(4) 0.60121(14) 0.0215(8) Uani 1 1 d . . . . .
C21 C 0.0960(3) 0.7077(4) 0.68658(14) 0.0213(8) Uani 1 1 d . . . . .
C22 C 0.0699(3) 0.7384(4) 0.63826(15) 0.0239(9) Uani 1 1 d . . . . .
H22 H 0.020393 0.808445 0.630756 0.029 Uiso 1 1 calc R U . . .
C7 C 0.5238(4) 0.2732(4) 0.39546(14) 0.0253(9) Uani 1 1 d . . . . .
H7A H 0.467001 0.212212 0.381293 0.030 Uiso 1 1 calc R U . . .
H7B H 0.560773 0.316059 0.368845 0.030 Uiso 1 1 calc R U . . .
C44 C 0.2988(3) 0.6253(4) 0.42576(15) 0.0219(8) Uani 1 1 d . . . . .
H44 H 0.332794 0.689491 0.446110 0.026 Uiso 1 1 calc R U . . .
C25 C 0.4510(3) 0.1378(4) 0.71570(14) 0.0234(9) Uani 1 1 d . . . . .
C11 C 0.5560(4) 0.1278(4) 0.46554(16) 0.0252(9) Uani 1 1 d . . . . .
H11A H 0.508830 0.056419 0.451965 0.030 Uiso 1 1 calc R U . . .
H11B H 0.614083 0.090671 0.488328 0.030 Uiso 1 1 calc R U . . .
C9 C 0.6116(4) 0.1983(4) 0.42586(15) 0.0264(9) Uani 1 1 d . . . . .
H9A H 0.649706 0.135525 0.405535 0.032 Uiso 1 1 calc R U . . .
H9B H 0.669177 0.258576 0.439852 0.032 Uiso 1 1 calc R U . . .
C8 C -0.0566(4) 0.7712(5) 0.39928(15) 0.0285(10) Uani 1 1 d . . . . .
H8A H -0.043399 0.790125 0.365313 0.034 Uiso 1 1 calc R U . . .
H8B H -0.123845 0.714833 0.399878 0.034 Uiso 1 1 calc R U . . .
C5 C 0.4643(4) 0.3754(4) 0.42484(14) 0.0240(9) Uani 1 1 d . . . . .
H5A H 0.514763 0.450894 0.429648 0.029 Uiso 1 1 calc R U . . .
H5B H 0.395509 0.404701 0.406313 0.029 Uiso 1 1 calc R U . . .
C43 C 0.3040(4) 0.6379(5) 0.37695(16) 0.0325(11) Uani 1 1 d . . . . .
H43 H 0.341264 0.709575 0.363707 0.039 Uiso 1 1 calc R U . . .
C40 C 0.1988(4) 0.4345(4) 0.41669(16) 0.0268(9) Uani 1 1 d . . . . .
H40 H 0.162220 0.363020 0.430433 0.032 Uiso 1 1 calc R U . . .
C29 C 0.0511(4) 0.7933(4) 0.72618(15) 0.0239(9) Uani 1 1 d . . . . .
C30 C 0.0890(4) 0.7454(4) 0.77620(15) 0.0296(10) Uani 1 1 d . . . . .
H30A H 0.058585 0.658673 0.781069 0.044 Uiso 1 1 calc R U . . .
H30B H 0.061161 0.804232 0.800325 0.044 Uiso 1 1 calc R U . . .
H30C H 0.171506 0.742362 0.779310 0.044 Uiso 1 1 calc R U . . .
C28 C 0.4328(4) -0.0001(5) 0.69756(17) 0.0360(11) Uani 1 1 d . . . . .
H28A H 0.351785 -0.017094 0.692660 0.054 Uiso 1 1 calc R U . . .
H28B H 0.465961 -0.060951 0.721241 0.054 Uiso 1 1 calc R U . . .
H28C H 0.468890 -0.010871 0.667124 0.054 Uiso 1 1 calc R U . . .
C42 C 0.2546(4) 0.5456(5) 0.34778(16) 0.0362(11) Uani 1 1 d . . . . .
H42 H 0.257331 0.552300 0.313944 0.043 Uiso 1 1 calc R U . . .
C27 C 0.3987(4) 0.1501(5) 0.76460(15) 0.0315(10) Uani 1 1 d . . . . .
H27A H 0.413329 0.236813 0.777600 0.047 Uiso 1 1 calc R U . . .
H27B H 0.432337 0.085640 0.786745 0.047 Uiso 1 1 calc R U . . .
H27C H 0.317177 0.135866 0.760644 0.047 Uiso 1 1 calc R U . . .
C12 C -0.1024(4) 0.8700(5) 0.47548(17) 0.0355(11) Uani 1 1 d . . . . .
H12A H -0.104051 0.952545 0.493312 0.043 Uiso 1 1 calc R U . . .
H12B H -0.176648 0.827532 0.477425 0.043 Uiso 1 1 calc R U . . .
C32 C -0.0778(4) 0.7994(5) 0.72267(17) 0.0331(11) Uani 1 1 d . . . . .
H32A H -0.103580 0.834287 0.691341 0.050 Uiso 1 1 calc R U . . .
H32B H -0.103804 0.855298 0.748098 0.050 Uiso 1 1 calc R U . . .
H32C H -0.108524 0.712331 0.726341 0.050 Uiso 1 1 calc R U . . .
C41 C 0.2009(4) 0.4429(5) 0.36781(17) 0.0367(11) Uani 1 1 d . . . . .
H41 H 0.165543 0.378538 0.347946 0.044 Uiso 1 1 calc R U . . .
C31 C 0.0968(4) 0.9306(4) 0.72023(18) 0.0356(11) Uani 1 1 d . . . . .
H31A H 0.179412 0.928276 0.721465 0.053 Uiso 1 1 calc R U . . .
H31B H 0.071819 0.985523 0.746155 0.053 Uiso 1 1 calc R U . . .
H31C H 0.068515 0.965751 0.689270 0.053 Uiso 1 1 calc R U . . .
C10 C -0.0802(4) 0.8954(5) 0.42458(17) 0.0378(11) Uani 1 1 d . . . . .
H10A H -0.014636 0.953953 0.422958 0.045 Uiso 1 1 calc R U . . .
H10B H -0.146425 0.938341 0.408454 0.045 Uiso 1 1 calc R U . . .
C26 C 0.5783(4) 0.1612(5) 0.72288(17) 0.0318(10) Uani 1 1 d . . . . .
H26A H 0.614639 0.140330 0.693211 0.048 Uiso 1 1 calc R U . . .
H26B H 0.609429 0.106150 0.748917 0.048 Uiso 1 1 calc R U . . .
H26C H 0.592119 0.252020 0.731089 0.048 Uiso 1 1 calc R U . . .
C6 C 0.0455(4) 0.6986(5) 0.42173(16) 0.0328(11) Uani 1 1 d . . . . .
H6A H 0.041288 0.607399 0.411139 0.039 Uiso 1 1 calc R U . . .
H6B H 0.114846 0.736332 0.409522 0.039 Uiso 1 1 calc R U . . .
B1 B 0.2525(5) 0.0109(6) 0.4084(2) 0.0378(13) Uani 1 1 d . . . . .

loop_
_atom_site_aniso_label
_atom_site_aniso_U_11
_atom_site_aniso_U_22
_atom_site_aniso_U_33
_atom_site_aniso_U_23
_atom_site_aniso_U_13
_atom_site_aniso_U_12
Ni01 0.0200(2) 0.0168(2) 0.0150(2) 0.0003(2) 0.00140(17) 0.0025(2)
F3 0.0446(19) 0.059(2) 0.072(2) -0.0140(18) 0.0142(16) 0.0139(16)
N2 0.0222(17) 0.0188(17) 0.0223(17) 0.0021(13) 0.0026(13) 0.0047(14)
N40 0.0204(16) 0.0168(16) 0.0131(15) -0.0027(12) -0.0019(12) 0.0038(13)
N10 0.0228(16) 0.0151(16) 0.0197(16) -0.0008(13) 0.0046(13) 0.0039(14)
F2 0.067(2) 0.061(2) 0.055(2) 0.0041(18) 0.0079(17) 0.0129(19)
N1 0.0217(17) 0.0178(16) 0.0199(17) -0.0010(13) 0.0018(13) 0.0029(14)
N5 0.0230(17) 0.0187(16) 0.0154(17) -0.0014(13) 0.0020(13) 0.0033(14)
N3 0.0287(19) 0.0194(17) 0.0195(17) 0.0003(13) 0.0053(14) 0.0042(14)
N6 0.0224(18) 0.0266(18) 0.0255(18) 0.0037(15) 0.0018(14) 0.0084(15)
N4 0.031(2) 0.031(2) 0.0222(18) 0.0026(15) 0.0015(15) 0.0151(16)
C2 0.0161(18) 0.0190(19) 0.0193(19) -0.0001(15) 0.0035(15) -0.0014(15)
F4 0.049(2) 0.138(4) 0.072(3) 0.038(3) -0.0177(19) -0.017(3)
C15 0.024(2) 0.019(2) 0.022(2) 0.0032(16) 0.0028(16) 0.0057(16)
C1 0.0185(19) 0.0198(19) 0.0174(19) 0.0012(15) 0.0002(15) -0.0013(16)
C17 0.0203(19) 0.022(2) 0.0159(18) 0.0010(15) 0.0010(15) 0.0003(16)
C14 0.0208(19) 0.0202(19) 0.0174(19) 0.0005(15) 0.0019(15) 0.0014(16)
C3 0.0183(19) 0.0171(19) 0.0214(19) -0.0008(15) -0.0017(15) 0.0009(15)
C20 0.022(2) 0.0195(19) 0.0176(19) 0.0028(15) 0.0038(15) 0.0005(16)
F1 0.082(3) 0.034(2) 0.209(6) -0.039(3) 0.063(3) -0.013(2)
C18 0.0190(19) 0.021(2) 0.0195(19) -0.0006(15) 0.0020(15) -0.0011(16)
C13 0.022(2) 0.0168(19) 0.0182(19) 0.0014(15) 0.0015(15) 0.0026(15)
C19 0.0186(19) 0.0173(19) 0.0207(19) 0.0009(15) 0.0002(15) -0.0006(15)
C16 0.0179(19) 0.020(2) 0.022(2) 0.0041(16) 0.0022(15) 0.0025(16)
C24 0.0197(19) 0.0181(19) 0.0174(19) -0.0008(15) 0.0031(15) -0.0012(15)
C4 0.0186(19) 0.020(2) 0.025(2) 0.0012(16) -0.0011(15) 0.0014(16)
C23 0.022(2) 0.022(2) 0.021(2) 0.0029(16) 0.0021(16) 0.0000(16)
C21 0.0183(19) 0.022(2) 0.024(2) -0.0027(16) 0.0030(15) 0.0015(16)
C22 0.024(2) 0.019(2) 0.029(2) 0.0005(17) 0.0036(17) 0.0041(16)
C7 0.032(2) 0.025(2) 0.019(2) -0.0016(17) 0.0037(17) 0.0017(18)
C44 0.022(2) 0.020(2) 0.024(2) 0.0016(16) 0.0030(16) 0.0029(16)
C25 0.025(2) 0.024(2) 0.022(2) 0.0051(16) 0.0020(16) 0.0016(17)
C11 0.026(2) 0.019(2) 0.032(2) -0.0032(17) 0.0082(18) 0.0064(17)
C9 0.027(2) 0.024(2) 0.029(2) -0.0017(18) 0.0092(18) 0.0039(18)
C8 0.024(2) 0.037(3) 0.023(2) 0.0009(19) -0.0059(17) 0.0029(19)
C5 0.029(2) 0.025(2) 0.018(2) 0.0022(16) 0.0062(17) 0.0042(18)
C43 0.034(2) 0.035(3) 0.030(2) 0.009(2) 0.0080(19) 0.013(2)
C40 0.027(2) 0.024(2) 0.029(2) -0.0074(18) 0.0004(18) -0.0028(18)
C29 0.026(2) 0.021(2) 0.026(2) -0.0042(17) 0.0046(17) 0.0001(17)
C30 0.034(2) 0.030(2) 0.025(2) -0.0063(18) 0.0034(18) 0.0027(19)
C28 0.046(3) 0.024(2) 0.038(3) 0.005(2) 0.002(2) 0.004(2)
C42 0.044(3) 0.044(3) 0.021(2) 0.002(2) 0.002(2) 0.020(2)
C27 0.036(3) 0.035(3) 0.024(2) 0.0121(19) 0.0059(19) 0.008(2)
C12 0.032(2) 0.040(3) 0.034(3) 0.009(2) 0.000(2) 0.021(2)
C32 0.029(2) 0.038(3) 0.033(2) -0.011(2) 0.0052(19) 0.007(2)
C41 0.038(3) 0.042(3) 0.030(2) -0.014(2) -0.008(2) 0.008(2)
C31 0.044(3) 0.024(2) 0.039(3) -0.006(2) 0.008(2) -0.004(2)
C10 0.036(3) 0.041(3) 0.035(3) 0.004(2) -0.002(2) 0.012(2)
C26 0.025(2) 0.039(3) 0.031(2) 0.011(2) -0.0018(18) 0.006(2)
C6 0.033(2) 0.039(3) 0.026(2) -0.001(2) -0.0025(19) 0.016(2)
B1 0.029(3) 0.029(3) 0.055(4) -0.004(3) 0.002(2) 0.002(2)

loop_
_atom_type_symbol
_atom_type_description
_atom_type_scat_dispersion_real
_atom_type_scat_dispersion_imag
_atom_type_scat_source
C C 0.0033 0.0016 'International Tables Vol C Tables 4.2.6.8 and 6.1.1.4'
H H 0.0000 0.0000 'International Tables Vol C Tables 4.2.6.8 and 6.1.1.4'
B B 0.0013 0.0007 'International Tables Vol C Tables 4.2.6.8 and 6.1.1.4'
F F 0.0171 0.0103 'International Tables Vol C Tables 4.2.6.8 and 6.1.1.4'
N N 0.0061 0.0033 'International Tables Vol C Tables 4.2.6.8 and 6.1.1.4'
Ni Ni 0.3393 1.1124 'International Tables Vol C Tables 4.2.6.8 and 6.1.1.4'

loop_
_geom_angle_atom_site_label_1
_geom_angle_atom_site_label_2
_geom_angle_atom_site_label_3
_geom_angle
_geom_angle_site_symmetry_1
_geom_angle_site_symmetry_3
_geom_angle_publ_flag
N40 Ni01 C2 88.25(15) . . ?
N40 Ni01 C1 88.01(14) . . ?
N10 Ni01 N40 179.55(14) . . ?
N10 Ni01 C2 92.12(15) . . ?
N10 Ni01 C1 91.62(15) . . ?
C2 Ni01 C1 176.11(16) . . ?
N4 N2 C2 116.0(3) . . ?
N4 N2 C23 116.1(3) . . ?
C2 N2 C23 127.8(3) . . ?
C44 N40 Ni01 120.2(3) . . ?
C40 N40 Ni01 121.1(3) . . ?
C40 N40 C44 118.7(3) . . ?
C13 N10 Ni01 128.0(3) . . ?
C24 N10 Ni01 127.8(3) . . ?
C24 N10 C13 104.1(3) . . ?
N3 N1 C1 116.1(3) . . ?
N3 N1 C14 116.1(3) . . ?
C1 N1 C14 127.3(3) . . ?
N3 N5 C3 113.5(3) . . ?
N3 N5 C11 117.7(3) . . ?
C3 N5 C11 128.7(3) . . ?
N5 N3 N1 102.4(3) . . ?
N4 N6 C4 113.6(3) . . ?
N4 N6 C12 117.5(3) . . ?
C4 N6 C12 128.8(4) . . ?
N6 N4 N2 102.7(3) . . ?
N2 C2 Ni01 124.2(3) . . ?
N2 C2 C4 100.2(3) . . ?
C4 C2 Ni01 135.5(3) . . ?
C14 C15 H15 119.3 . . ?
C14 C15 C16 121.4(4) . . ?
C16 C15 H15 119.3 . . ?
N1 C1 Ni01 123.5(3) . . ?
N1 C1 C3 100.3(3) . . ?
C3 C1 Ni01 135.4(3) . . ?
C18 C17 H17 119.9 . . ?
C18 C17 C16 120.2(4) . . ?
C16 C17 H17 119.9 . . ?
C15 C14 N1 121.5(4) . . ?
C13 C14 N1 118.1(3) . . ?
C13 C14 C15 120.3(4) . . ?
N5 C3 C1 107.6(3) . . ?
N5 C3 C5 117.1(3) . . ?
C1 C3 C5 134.6(4) . . ?
C19 C20 H20 120.0 . . ?
C19 C20 C21 120.0(4) . . ?
C21 C20 H20 120.0 . . ?
C17 C18 C13 120.9(4) . . ?
C17 C18 C19 133.7(4) . . ?
C13 C18 C19 105.4(3) . . ?
N10 C13 C18 112.6(3) . . ?
C14 C13 N10 128.6(4) . . ?
C14 C13 C18 118.8(4) . . ?
C20 C19 C18 133.9(4) . . ?
C20 C19 C24 121.3(4) . . ?
C24 C19 C18 104.8(3) . . ?
C15 C16 C25 119.1(3) . . ?
C17 C16 C15 118.3(4) . . ?
C17 C16 C25 122.5(4) . . ?
N10 C24 C19 113.1(3) . . ?
N10 C24 C23 128.8(4) . . ?
C23 C24 C19 118.1(4) . . ?
N6 C4 C2 107.4(4) . . ?
N6 C4 C6 117.1(4) . . ?
C2 C4 C6 135.4(4) . . ?
C24 C23 N2 118.2(4) . . ?
C22 C23 N2 121.6(4) . . ?
C22 C23 C24 120.2(4) . . ?
C20 C21 C22 118.2(4) . . ?
C20 C21 C29 122.2(4) . . ?
C22 C21 C29 119.6(4) . . ?
C23 C22 C21 121.9(4) . . ?
C23 C22 H22 119.0 . . ?
C21 C22 H22 119.0 . . ?
H7A C7 H7B 107.9 . . ?
C9 C7 H7A 109.2 . . ?
C9 C7 H7B 109.2 . . ?
C9 C7 C5 112.0(3) . . ?
C5 C7 H7A 109.2 . . ?
C5 C7 H7B 109.2 . . ?
N40 C44 H44 119.1 . . ?
N40 C44 C43 121.9(4) . . ?
C43 C44 H44 119.1 . . ?
C28 C25 C16 110.3(3) . . ?
C28 C25 C27 108.4(4) . . ?
C28 C25 C26 108.1(4) . . ?
C27 C25 C16 111.5(3) . . ?
C26 C25 C16 110.0(3) . . ?
C26 C25 C27 108.4(4) . . ?
N5 C11 H11A 110.0 . . ?
N5 C11 H11B 110.0 . . ?
N5 C11 C9 108.6(3) . . ?
H11A C11 H11B 108.4 . . ?
C9 C11 H11A 110.0 . . ?
C9 C11 H11B 110.0 . . ?
C7 C9 H9A 109.7 . . ?
C7 C9 H9B 109.7 . . ?
C11 C9 C7 110.0(4) . . ?
C11 C9 H9A 109.7 . . ?
C11 C9 H9B 109.7 . . ?
H9A C9 H9B 108.2 . . ?
H8A C8 H8B 107.8 . . ?
C10 C8 H8A 109.0 . . ?
C10 C8 H8B 109.0 . . ?
C10 C8 C6 113.1(4) . . ?
C6 C8 H8A 109.0 . . ?
C6 C8 H8B 109.0 . . ?
C3 C5 C7 113.5(3) . . ?
C3 C5 H5A 108.9 . . ?
C3 C5 H5B 108.9 . . ?
C7 C5 H5A 108.9 . . ?
C7 C5 H5B 108.9 . . ?
H5A C5 H5B 107.7 . . ?
C44 C43 H43 120.6 . . ?
C42 C43 C44 118.9(5) . . ?
C42 C43 H43 120.6 . . ?
N40 C40 H40 119.1 . . ?
N40 C40 C41 121.7(4) . . ?
C41 C40 H40 119.1 . . ?
C30 C29 C21 112.0(3) . . ?
C30 C29 C32 108.3(4) . . ?
C30 C29 C31 108.2(4) . . ?
C32 C29 C21 111.4(3) . . ?
C32 C29 C31 108.3(4) . . ?
C31 C29 C21 108.5(3) . . ?
C29 C30 H30A 109.5 . . ?
C29 C30 H30B 109.5 . . ?
C29 C30 H30C 109.5 . . ?
H30A C30 H30B 109.5 . . ?
H30A C30 H30C 109.5 . . ?
H30B C30 H30C 109.5 . . ?
C25 C28 H28A 109.5 . . ?
C25 C28 H28B 109.5 . . ?
C25 C28 H28C 109.5 . . ?
H28A C28 H28B 109.5 . . ?
H28A C28 H28C 109.5 . . ?
H28B C28 H28C 109.5 . . ?
C43 C42 H42 120.3 . . ?
C43 C42 C41 119.5(4) . . ?
C41 C42 H42 120.3 . . ?
C25 C27 H27A 109.5 . . ?
C25 C27 H27B 109.5 . . ?
C25 C27 H27C 109.5 . . ?
H27A C27 H27B 109.5 . . ?
H27A C27 H27C 109.5 . . ?
H27B C27 H27C 109.5 . . ?
N6 C12 H12A 109.8 . . ?
N6 C12 H12B 109.8 . . ?
N6 C12 C10 109.4(4) . . ?
H12A C12 H12B 108.2 . . ?
C10 C12 H12A 109.8 . . ?
C10 C12 H12B 109.8 . . ?
C29 C32 H32A 109.5 . . ?
C29 C32 H32B 109.5 . . ?
C29 C32 H32C 109.5 . . ?
H32A C32 H32B 109.5 . . ?
H32A C32 H32C 109.5 . . ?
H32B C32 H32C 109.5 . . ?
C40 C41 C42 119.3(4) . . ?
C40 C41 H41 120.3 . . ?
C42 C41 H41 120.3 . . ?
C29 C31 H31A 109.5 . . ?
C29 C31 H31B 109.5 . . ?
C29 C31 H31C 109.5 . . ?
H31A C31 H31B 109.5 . . ?
H31A C31 H31C 109.5 . . ?
H31B C31 H31C 109.5 . . ?
C8 C10 H10A 109.6 . . ?
C8 C10 H10B 109.6 . . ?
C12 C10 C8 110.3(4) . . ?
C12 C10 H10A 109.6 . . ?
C12 C10 H10B 109.6 . . ?
H10A C10 H10B 108.1 . . ?
C25 C26 H26A 109.5 . . ?
C25 C26 H26B 109.5 . . ?
C25 C26 H26C 109.5 . . ?
H26A C26 H26B 109.5 . . ?
H26A C26 H26C 109.5 . . ?
H26B C26 H26C 109.5 . . ?
C4 C6 C8 114.3(4) . . ?
C4 C6 H6A 108.7 . . ?
C4 C6 H6B 108.7 . . ?
C8 C6 H6A 108.7 . . ?
C8 C6 H6B 108.7 . . ?
H6A C6 H6B 107.6 . . ?
F3 B1 F2 108.3(5) . . ?
F4 B1 F3 111.3(5) . . ?
F4 B1 F2 108.1(5) . . ?
F4 B1 F1 112.3(5) . . ?
F1 B1 F3 109.2(5) . . ?
F1 B1 F2 107.6(5) . . ?

loop_
_geom_bond_atom_site_label_1
_geom_bond_atom_site_label_2
_geom_bond_distance
_geom_bond_site_symmetry_2
_geom_bond_publ_flag
Ni01 N40 1.893(3) . ?
Ni01 N10 1.862(3) . ?
Ni01 C2 1.986(4) . ?
Ni01 C1 1.989(4) . ?
F3 B1 1.381(6) . ?
N2 N4 1.330(5) . ?
N2 C2 1.389(5) . ?
N2 C23 1.426(5) . ?
N40 C44 1.349(5) . ?
N40 C40 1.338(5) . ?
N10 C13 1.386(5) . ?
N10 C24 1.385(5) . ?
F2 B1 1.400(7) . ?
N1 N3 1.332(5) . ?
N1 C1 1.386(5) . ?
N1 C14 1.420(5) . ?
N5 N3 1.322(4) . ?
N5 C3 1.349(5) . ?
N5 C11 1.483(5) . ?
N6 N4 1.322(5) . ?
N6 C4 1.348(5) . ?
N6 C12 1.483(5) . ?
C2 C4 1.421(5) . ?
F4 B1 1.348(7) . ?
C15 H15 0.9500 . ?
C15 C14 1.392(5) . ?
C15 C16 1.410(5) . ?
C1 C3 1.411(5) . ?
C17 H17 0.9500 . ?
C17 C18 1.393(5) . ?
C17 C16 1.398(5) . ?
C14 C13 1.384(5) . ?
C3 C5 1.512(5) . ?
C20 H20 0.9500 . ?
C20 C19 1.393(5) . ?
C20 C21 1.394(6) . ?
F1 B1 1.351(7) . ?
C18 C13 1.419(5) . ?
C18 C19 1.446(5) . ?
C19 C24 1.417(5) . ?
C16 C25 1.538(5) . ?
C24 C23 1.389(6) . ?
C4 C6 1.495(6) . ?
C23 C22 1.385(6) . ?
C21 C22 1.404(6) . ?
C21 C29 1.537(5) . ?
C22 H22 0.9500 . ?
C7 H7A 0.9900 . ?
C7 H7B 0.9900 . ?
C7 C9 1.519(6) . ?
C7 C5 1.536(6) . ?
C44 H44 0.9500 . ?
C44 C43 1.374(6) . ?
C25 C28 1.527(6) . ?
C25 C27 1.537(6) . ?
C25 C26 1.534(6) . ?
C11 H11A 0.9900 . ?
C11 H11B 0.9900 . ?
C11 C9 1.510(6) . ?
C9 H9A 0.9900 . ?
C9 H9B 0.9900 . ?
C8 H8A 0.9900 . ?
C8 H8B 0.9900 . ?
C8 C10 1.502(7) . ?
C8 C6 1.531(6) . ?
C5 H5A 0.9900 . ?
C5 H5B 0.9900 . ?
C43 H43 0.9500 . ?
C43 C42 1.367(7) . ?
C40 H40 0.9500 . ?
C40 C41 1.370(6) . ?
C29 C30 1.527(6) . ?
C29 C32 1.530(6) . ?
C29 C31 1.535(6) . ?
C30 H30A 0.9800 . ?
C30 H30B 0.9800 . ?
C30 H30C 0.9800 . ?
C28 H28A 0.9800 . ?
C28 H28B 0.9800 . ?
C28 H28C 0.9800 . ?
C42 H42 0.9500 . ?
C42 C41 1.375(7) . ?
C27 H27A 0.9800 . ?
C27 H27B 0.9800 . ?
C27 H27C 0.9800 . ?
C12 H12A 0.9900 . ?
C12 H12B 0.9900 . ?
C12 C10 1.484(7) . ?
C32 H32A 0.9800 . ?
C32 H32B 0.9800 . ?
C32 H32C 0.9800 . ?
C41 H41 0.9500 . ?
C31 H31A 0.9800 . ?
C31 H31B 0.9800 . ?
C31 H31C 0.9800 . ?
C10 H10A 0.9900 . ?
C10 H10B 0.9900 . ?
C26 H26A 0.9800 . ?
C26 H26B 0.9800 . ?
C26 H26C 0.9800 . ?
C6 H6A 0.9900 . ?
C6 H6B 0.9900 . ?

loop_
_geom_torsion_atom_site_label_1
_geom_torsion_atom_site_label_2
_geom_torsion_atom_site_label_3
_geom_torsion_atom_site_label_4
_geom_torsion
_geom_torsion_site_symmetry_1
_geom_torsion_site_symmetry_2
_geom_torsion_site_symmetry_3
_geom_torsion_site_symmetry_4
_geom_torsion_publ_flag
Ni01 N40 C44 C43 178.2(3) . . . . ?
Ni01 N40 C40 C41 -178.6(3) . . . . ?
Ni01 N10 C13 C14 -4.2(6) . . . . ?
Ni01 N10 C13 C18 178.2(3) . . . . ?
Ni01 N10 C24 C19 -177.1(3) . . . . ?
Ni01 N10 C24 C23 5.3(6) . . . . ?
Ni01 C2 C4 N6 -177.8(3) . . . . ?
Ni01 C2 C4 C6 -0.5(8) . . . . ?
Ni01 C1 C3 N5 -167.7(3) . . . . ?
Ni01 C1 C3 C5 22.2(7) . . . . ?
N2 C2 C4 N6 0.5(4) . . . . ?
N2 C2 C4 C6 177.8(5) . . . . ?
N2 C23 C22 C21 177.2(4) . . . . ?
N40 C44 C43 C42 0.3(6) . . . . ?
N40 C40 C41 C42 0.6(7) . . . . ?
N10 C24 C23 N2 3.4(6) . . . . ?
N10 C24 C23 C22 -177.4(4) . . . . ?
N1 C1 C3 N5 2.3(4) . . . . ?
N1 C1 C3 C5 -167.8(4) . . . . ?
N1 C14 C13 N10 6.8(6) . . . . ?
N1 C14 C13 C18 -175.7(4) . . . . ?
N5 C3 C5 C7 19.0(5) . . . . ?
N5 C11 C9 C7 -50.6(5) . . . . ?
N3 N1 C1 Ni01 168.9(3) . . . . ?
N3 N1 C1 C3 -2.7(4) . . . . ?
N3 N1 C14 C15 0.3(6) . . . . ?
N3 N1 C14 C13 177.7(4) . . . . ?
N3 N5 C3 C1 -1.4(5) . . . . ?
N3 N5 C3 C5 170.7(3) . . . . ?
N3 N5 C11 C9 -154.6(4) . . . . ?
N6 C4 C6 C8 -12.0(6) . . . . ?
N6 C12 C10 C8 49.2(6) . . . . ?
N4 N2 C2 Ni01 178.5(3) . . . . ?
N4 N2 C2 C4 -0.1(5) . . . . ?
N4 N2 C23 C24 173.0(4) . . . . ?
N4 N2 C23 C22 -6.1(6) . . . . ?
N4 N6 C4 C2 -0.8(5) . . . . ?
N4 N6 C4 C6 -178.7(4) . . . . ?
N4 N6 C12 C10 159.5(4) . . . . ?
C2 Ni01 N40 C44 78.9(3) . . . . ?
C2 Ni01 N40 C40 -102.6(3) . . . . ?
C2 Ni01 N10 C13 172.7(3) . . . . ?
C2 Ni01 N10 C24 -10.2(3) . . . . ?
C2 N2 N4 N6 -0.3(5) . . . . ?
C2 N2 C23 C24 -2.8(6) . . . . ?
C2 N2 C23 C22 178.0(4) . . . . ?
C2 C4 C6 C8 170.9(4) . . . . ?
C15 C14 C13 N10 -175.8(4) . . . . ?
C15 C14 C13 C18 1.7(6) . . . . ?
C15 C16 C25 C28 -46.2(5) . . . . ?
C15 C16 C25 C27 -166.7(4) . . . . ?
C15 C16 C25 C26 73.0(5) . . . . ?
C1 Ni01 N40 C44 -102.1(3) . . . . ?
C1 Ni01 N40 C40 76.3(3) . . . . ?
C1 Ni01 N10 C13 -6.3(4) . . . . ?
C1 Ni01 N10 C24 170.9(3) . . . . ?
C1 N1 N3 N5 2.0(4) . . . . ?
C1 N1 C14 C15 -171.1(4) . . . . ?
C1 N1 C14 C13 6.3(6) . . . . ?
C1 C3 C5 C7 -171.7(4) . . . . ?
C17 C18 C13 N10 176.6(4) . . . . ?
C17 C18 C13 C14 -1.3(6) . . . . ?
C17 C18 C19 C20 4.8(8) . . . . ?
C17 C18 C19 C24 -176.0(4) . . . . ?
C17 C16 C25 C28 134.9(4) . . . . ?
C17 C16 C25 C27 14.4(6) . . . . ?
C17 C16 C25 C26 -106.0(5) . . . . ?
C14 N1 N3 N5 -170.4(3) . . . . ?
C14 N1 C1 Ni01 -19.7(6) . . . . ?
C14 N1 C1 C3 168.7(4) . . . . ?
C14 C15 C16 C17 -1.9(6) . . . . ?
C14 C15 C16 C25 179.1(4) . . . . ?
C3 N5 N3 N1 -0.3(4) . . . . ?
C3 N5 C11 C9 29.2(6) . . . . ?
C20 C19 C24 N10 177.9(4) . . . . ?
C20 C19 C24 C23 -4.3(6) . . . . ?
C20 C21 C22 C23 -2.2(6) . . . . ?
C20 C21 C29 C30 -1.7(6) . . . . ?
C20 C21 C29 C32 -123.2(4) . . . . ?
C20 C21 C29 C31 117.7(4) . . . . ?
C18 C17 C16 C15 2.3(6) . . . . ?
C18 C17 C16 C25 -178.7(4) . . . . ?
C18 C19 C24 N10 -1.4(4) . . . . ?
C18 C19 C24 C23 176.4(4) . . . . ?
C13 N10 C24 C19 0.6(4) . . . . ?
C13 N10 C24 C23 -177.0(4) . . . . ?
C13 C18 C19 C20 -177.5(4) . . . . ?
C13 C18 C19 C24 1.6(4) . . . . ?
C19 C20 C21 C22 3.0(6) . . . . ?
C19 C20 C21 C29 -174.9(4) . . . . ?
C19 C18 C13 N10 -1.4(5) . . . . ?
C19 C18 C13 C14 -179.3(4) . . . . ?
C19 C24 C23 N2 -174.1(3) . . . . ?
C19 C24 C23 C22 5.1(6) . . . . ?
C16 C15 C14 N1 177.2(4) . . . . ?
C16 C15 C14 C13 -0.1(6) . . . . ?
C16 C17 C18 C13 -0.8(6) . . . . ?
C16 C17 C18 C19 176.5(4) . . . . ?
C24 N10 C13 C14 178.1(4) . . . . ?
C24 N10 C13 C18 0.5(4) . . . . ?
C24 C23 C22 C21 -2.0(6) . . . . ?
C4 N6 N4 N2 0.7(5) . . . . ?
C4 N6 C12 C10 -24.3(7) . . . . ?
C23 N2 N4 N6 -176.7(3) . . . . ?
C23 N2 C2 Ni01 -5.7(6) . . . . ?
C23 N2 C2 C4 175.8(4) . . . . ?
C21 C20 C19 C18 179.3(4) . . . . ?
C21 C20 C19 C24 0.2(6) . . . . ?
C22 C21 C29 C30 -179.6(4) . . . . ?
C22 C21 C29 C32 59.0(5) . . . . ?
C22 C21 C29 C31 -60.2(5) . . . . ?
C44 N40 C40 C41 -0.2(6) . . . . ?
C44 C43 C42 C41 0.2(7) . . . . ?
C11 N5 N3 N1 -177.0(3) . . . . ?
C11 N5 C3 C1 174.9(4) . . . . ?
C11 N5 C3 C5 -13.0(6) . . . . ?
C9 C7 C5 C3 -43.6(5) . . . . ?
C5 C7 C9 C11 61.1(5) . . . . ?
C43 C42 C41 C40 -0.6(7) . . . . ?
C40 N40 C44 C43 -0.3(6) . . . . ?
C29 C21 C22 C23 175.8(4) . . . . ?
C12 N6 N4 N2 177.4(4) . . . . ?
C12 N6 C4 C2 -177.1(4) . . . . ?
C12 N6 C4 C6 5.1(7) . . . . ?
C10 C8 C6 C4 39.6(6) . . . . ?
C6 C8 C10 C12 -59.7(5) . . . . ?
